data_7206888
loop_
_publ_author_name
'Begum, Ameerunisha'
'Sonkar, Sumit Kumar'
'Saxena, Manav'
'Sarkar, Sabyasachi'

_publ_section_title
;
 Nanocomposites of carbon quantum dots--nickel(ii) dithiolene as
 nanolights
;
_journal_issue 48
_journal_name_full 'Journal of Materials Chemistry'
_journal_page_first 19210
_journal_paper_doi 10.1039/c1jm14073f
_journal_volume 21
_journal_year 2011
_chemical_formula_moiety 'C36 H32 Ni O8.25 P S4'
_chemical_formula_sum 'C36 H32 Ni O8.25 P S4'
_chemical_formula_weight 814.54
_chemical_name_systematic
;
?
;
_space_group_IT_number 2
_symmetry_cell_setting triclinic
_symmetry_space_group_name_Hall '-P 1'
_symmetry_space_group_name_H-M 'P -1'
_atom_sites_solution_hydrogens geom
_atom_sites_solution_primary direct
_atom_sites_solution_secondary difmap
_audit_creation_method SHELXL-97
_cell_angle_alpha 85.742(5)
_cell_angle_beta 82.695(5)
_cell_angle_gamma 82.424(5)
_cell_formula_units_Z 2
_cell_length_a 10.844(5)
_cell_length_b 10.972(5)
_cell_length_c 15.617(5)
_cell_measurement_reflns_used 811
_cell_measurement_temperature 100(2)
_cell_measurement_theta_max 27.96
_cell_measurement_theta_min 2.23
_cell_volume 1823.8(13)
_computing_cell_refinement 'Bruker SMART'
_computing_data_collection 'Bruker SMART'
_computing_data_reduction 'Bruker SAINT'
_computing_molecular_graphics ORTEP-3
_computing_publication_material 'SHELXL-97 (Sheldrick, 1997)'
_computing_structure_refinement 'SHELXL-97 (Sheldrick, 1997)'
_computing_structure_solution 'Bruker SHELXTL'
_diffrn_ambient_temperature 100(2)
_diffrn_measured_fraction_theta_full 0.973
_diffrn_measured_fraction_theta_max 0.973
_diffrn_measurement_device_type 'CCD area detector'
_diffrn_measurement_method 'omega scans'
_diffrn_radiation_monochromator graphite
_diffrn_radiation_source 'fine-focus sealed tube'
_diffrn_radiation_type MoK\a
_diffrn_radiation_wavelength 0.71069
_diffrn_reflns_av_R_equivalents 0.0957
_diffrn_reflns_av_sigmaI/netI 0.2270
_diffrn_reflns_limit_h_max 12
_diffrn_reflns_limit_h_min -12
_diffrn_reflns_limit_k_max 13
_diffrn_reflns_limit_k_min -12
_diffrn_reflns_limit_l_max 7
_diffrn_reflns_limit_l_min -18
_diffrn_reflns_number 8593
_diffrn_reflns_theta_full 25.00
_diffrn_reflns_theta_max 25.00
_diffrn_reflns_theta_min 2.19
_exptl_absorpt_coefficient_mu 0.856
_exptl_absorpt_correction_T_max 0.652
_exptl_absorpt_correction_T_min 0.555
_exptl_absorpt_correction_type empirical
_exptl_absorpt_process_details 'SADABS (Bruker, 2002)'
_exptl_crystal_colour red
_exptl_crystal_density_diffrn 1.483
_exptl_crystal_density_method 'not measured'
_exptl_crystal_description plate
_exptl_crystal_F_000 842
_exptl_crystal_size_max 0.7
_exptl_crystal_size_mid 0.6
_exptl_crystal_size_min 0.5
_refine_diff_density_max 1.263
_refine_diff_density_min -1.491
_refine_diff_density_rms 0.187
_refine_ls_extinction_method none
_refine_ls_goodness_of_fit_ref 0.939
_refine_ls_hydrogen_treatment constr
_refine_ls_matrix_type full
_refine_ls_number_parameters 463
_refine_ls_number_reflns 6251
_refine_ls_number_restraints 0
_refine_ls_restrained_S_all 0.939
_refine_ls_R_factor_all 0.2066
_refine_ls_R_factor_gt 0.0999
_refine_ls_shift/su_max 0.000
_refine_ls_shift/su_mean 0.000
_refine_ls_structure_factor_coef Fsqd
_refine_ls_weighting_details 'calc w=1/[\s^2^(Fo^2^)+(0.1620P)^2^+0.0000P] where P=(Fo^2^+2Fc^2^)/3'
_refine_ls_weighting_scheme calc
_refine_ls_wR_factor_gt 0.2311
_refine_ls_wR_factor_ref 0.3109
_reflns_number_gt 2786
_reflns_number_total 6251
_reflns_threshold_expression >2sigma(I)
_cod_data_source_file c1jm14073f.txt
_cod_data_source_block 13maycm
_cod_depositor_comments
;
The following automatic conversions were performed:

'_symmetry_cell_setting' value 'Triclinic' changed to 'triclinic'
according to /home/saulius/struct/CIF-dictionaries/cif_core.dic
dictionary named 'cif_core.dic' version 2.4.1 from 2010-06-29.

Automatic conversion script
Id: cif_fix_values 1715 2011-07-08 13:25:40Z adriana 
;
_cod_original_sg_symbol_H-M P-1
_cod_database_code 7206888

loop_
_symmetry_equiv_pos_as_xyz
'x, y, z'
'-x, -y, -z'

loop_
_atom_site_label
_atom_site_type_symbol
_atom_site_fract_x
_atom_site_fract_y
_atom_site_fract_z
_atom_site_U_iso_or_equiv
_atom_site_adp_type
_atom_site_occupancy
_atom_site_symmetry_multiplicity
_atom_site_calc_flag
_atom_site_refinement_flags
Ni1 Ni 0.5000 1.0000 0.0000 0.0280(6) Uani 1 2 d S
Ni2 Ni 0.0000 0.5000 0.5000 0.0302(6) Uani 1 2 d S
S1 S 0.3754(3) 0.9059(3) 0.0915(2) 0.0329(8) Uani 1 1 d .
S2 S 0.6430(3) 0.9747(3) 0.0841(2) 0.0335(8) Uani 1 1 d .
S3 S 0.1857(3) 0.4393(3) 0.4417(2) 0.0364(8) Uani 1 1 d .
S4 S -0.0643(3) 0.3320(3) 0.4749(2) 0.0388(8) Uani 1 1 d .
O1 O 0.7255(9) 0.9383(10) 0.2659(7) 0.064(3) Uani 1 1 d .
O2 O 0.6369(8) 0.7625(7) 0.2885(5) 0.034(2) Uani 1 1 d .
O3 O 0.3264(9) 0.7303(9) 0.2562(6) 0.053(3) Uani 1 1 d .
O4 O 0.3907(9) 0.8763(8) 0.3260(6) 0.047(2) Uani 1 1 d .
O5 O 0.3623(10) 0.1607(10) 0.4177(7) 0.063(3) Uani 1 1 d .
O6 O 0.3239(9) 0.2482(8) 0.2891(6) 0.049(2) Uani 1 1 d .
O7 O 0.1371(9) 0.0634(8) 0.3487(6) 0.051(3) Uani 1 1 d .
O8 O -0.0608(9) 0.0925(8) 0.4160(6) 0.051(3) Uani 1 1 d .
O9 O 0.410(4) 0.979(5) 0.554(3) 0.085(15) Uani 0.25 1 d P
P1 P 0.8080(3) 0.4618(3) 0.1536(2) 0.0304(8) Uani 1 1 d .
C1 C 0.4557(11) 0.8716(10) 0.1775(7) 0.030(3) Uani 1 1 d .
C2 C 0.5770(11) 0.8979(10) 0.1753(8) 0.032(3) Uani 1 1 d .
C3 C 0.3849(11) 0.8176(12) 0.2555(9) 0.036(3) Uani 1 1 d .
C4 C 0.3256(17) 0.8313(15) 0.4070(9) 0.083(6) Uani 1 1 d .
H4A H 0.3370 0.8814 0.4526 0.124 Uiso 1 1 calc R
H4B H 0.3590 0.7475 0.4201 0.124 Uiso 1 1 calc R
H4C H 0.2379 0.8355 0.4019 0.124 Uiso 1 1 calc R
C5 C 0.6550(12) 0.8684(13) 0.2467(9) 0.042(3) Uani 1 1 d .
C6 C 0.6954(13) 0.7322(13) 0.3685(8) 0.045(3) Uani 1 1 d .
H6A H 0.6756 0.6532 0.3928 0.068 Uiso 1 1 calc R
H6B H 0.6642 0.7937 0.4092 0.068 Uiso 1 1 calc R
H6C H 0.7846 0.7299 0.3558 0.068 Uiso 1 1 calc R
C7 C 0.1756(10) 0.2975(10) 0.4080(7) 0.027(3) Uani 1 1 d .
C8 C 0.0640(11) 0.2494(10) 0.4208(8) 0.030(3) Uani 1 1 d .
C9 C 0.0534(12) 0.1277(12) 0.3909(8) 0.039(3) Uani 1 1 d .
C10 C -0.0768(15) -0.0283(12) 0.3907(10) 0.060(4) Uani 1 1 d .
H10A H -0.1603 -0.0459 0.4110 0.090 Uiso 1 1 calc R
H10B H -0.0176 -0.0892 0.4157 0.090 Uiso 1 1 calc R
H10C H -0.0631 -0.0300 0.3289 0.090 Uiso 1 1 calc R
C11 C 0.2953(14) 0.2251(14) 0.3716(9) 0.047(4) Uani 1 1 d .
C12 C 0.4384(14) 0.1742(13) 0.2542(10) 0.064(5) Uani 1 1 d .
H12A H 0.4555 0.1947 0.1934 0.096 Uiso 1 1 calc R
H12B H 0.4282 0.0885 0.2632 0.096 Uiso 1 1 calc R
H12C H 0.5070 0.1907 0.2831 0.096 Uiso 1 1 calc R
C13 C 0.7341(10) 0.5015(11) 0.0580(7) 0.031(3) Uani 1 1 d .
C14 C 0.6613(11) 0.6170(10) 0.0483(8) 0.031(3) Uani 1 1 d .
H14 H 0.6516 0.6727 0.0915 0.037 Uiso 1 1 calc R
C15 C 0.6041(11) 0.6467(10) -0.0267(8) 0.031(3) Uani 1 1 d .
H15 H 0.5552 0.7223 -0.0333 0.038 Uiso 1 1 calc R
C16 C 0.6191(11) 0.5663(11) -0.0903(9) 0.037(3) Uani 1 1 d .
H16 H 0.5808 0.5881 -0.1401 0.044 Uiso 1 1 calc R
C17 C 0.6917(12) 0.4503(11) -0.0824(8) 0.037(3) Uani 1 1 d .
H17 H 0.7020 0.3959 -0.1264 0.044 Uiso 1 1 calc R
C18 C 0.7461(11) 0.4206(10) -0.0091(7) 0.033(3) Uani 1 1 d .
H18 H 0.7930 0.3438 -0.0028 0.039 Uiso 1 1 calc R
C19 C 0.9083(11) 0.3185(11) 0.1436(7) 0.031(3) Uani 1 1 d .
C20 C 0.8578(12) 0.2117(11) 0.1434(9) 0.042(3) Uani 1 1 d .
H20 H 0.7712 0.2135 0.1490 0.050 Uiso 1 1 calc R
C21 C 0.9323(12) 0.1017(13) 0.1350(9) 0.048(4) Uani 1 1 d .
H21 H 0.8965 0.0290 0.1360 0.057 Uiso 1 1 calc R
C22 C 1.0609(11) 0.0991(11) 0.1250(8) 0.038(3) Uani 1 1 d .
H22 H 1.1120 0.0245 0.1189 0.045 Uiso 1 1 calc R
C23 C 1.1130(11) 0.2059(11) 0.1241(9) 0.042(3) Uani 1 1 d .
H23 H 1.1998 0.2032 0.1161 0.050 Uiso 1 1 calc R
C24 C 1.0403(11) 0.3174(11) 0.1347(8) 0.034(3) Uani 1 1 d .
H24 H 1.0763 0.3895 0.1360 0.041 Uiso 1 1 calc R
C25 C 0.8991(11) 0.5814(10) 0.1694(8) 0.034(3) Uani 1 1 d .
C26 C 0.9219(11) 0.6750(10) 0.1080(8) 0.033(3) Uani 1 1 d .
H26 H 0.8855 0.6811 0.0568 0.039 Uiso 1 1 calc R
C27 C 0.9987(11) 0.7593(11) 0.1230(8) 0.032(3) Uani 1 1 d .
H27 H 1.0160 0.8204 0.0803 0.039 Uiso 1 1 calc R
C28 C 1.0501(11) 0.7565(11) 0.1978(8) 0.036(3) Uani 1 1 d .
H28 H 1.0969 0.8182 0.2074 0.043 Uiso 1 1 calc R
C29 C 1.0329(12) 0.6609(12) 0.2607(8) 0.042(3) Uani 1 1 d .
H29 H 1.0728 0.6557 0.3104 0.050 Uiso 1 1 calc R
C30 C 0.9553(12) 0.5733(13) 0.2486(9) 0.045(3) Uani 1 1 d .
H30 H 0.9403 0.5109 0.2909 0.053 Uiso 1 1 calc R
C31 C 0.6949(12) 0.4414(11) 0.2441(7) 0.034(3) Uani 1 1 d .
C32 C 0.5743(10) 0.5025(11) 0.2514(8) 0.031(3) Uani 1 1 d .
H32 H 0.5480 0.5557 0.2063 0.038 Uiso 1 1 calc R
C33 C 0.4912(12) 0.4844(12) 0.3270(8) 0.040(3) Uani 1 1 d .
H33 H 0.4100 0.5251 0.3311 0.048 Uiso 1 1 calc R
C34 C 0.5282(12) 0.4087(13) 0.3934(8) 0.043(3) Uani 1 1 d .
H34 H 0.4730 0.4003 0.4436 0.052 Uiso 1 1 calc R
C35 C 0.6512(13) 0.3407(16) 0.3881(9) 0.068(5) Uani 1 1 d .
H35 H 0.6759 0.2870 0.4335 0.081 Uiso 1 1 calc R
C36 C 0.7335(12) 0.3580(15) 0.3120(10) 0.059(4) Uani 1 1 d .
H36 H 0.8134 0.3145 0.3063 0.071 Uiso 1 1 calc R

loop_
_atom_site_aniso_label
_atom_site_aniso_U_11
_atom_site_aniso_U_22
_atom_site_aniso_U_33
_atom_site_aniso_U_23
_atom_site_aniso_U_13
_atom_site_aniso_U_12
Ni1 0.0216(12) 0.0264(12) 0.0369(12) -0.0060(10) -0.0044(10) -0.0035(9)
Ni2 0.0235(12) 0.0323(13) 0.0359(12) -0.0079(10) -0.0043(10) -0.0039(9)
S1 0.0255(17) 0.0303(17) 0.0421(18) -0.0003(14) -0.0060(14) -0.0001(13)
S2 0.0288(17) 0.0349(18) 0.0385(17) -0.0043(14) -0.0070(14) -0.0063(13)
S3 0.0282(18) 0.0339(18) 0.0471(19) -0.0094(15) 0.0000(15) -0.0040(13)
S4 0.0294(18) 0.0395(19) 0.049(2) -0.0088(16) -0.0025(15) -0.0069(14)
O1 0.051(6) 0.075(8) 0.077(7) 0.035(6) -0.042(6) -0.039(6)
O2 0.044(5) 0.028(5) 0.032(4) -0.004(4) -0.020(4) 0.000(4)
O3 0.051(6) 0.051(6) 0.059(6) 0.013(5) -0.004(5) -0.030(5)
O4 0.057(6) 0.035(5) 0.042(5) 0.000(4) 0.011(5) 0.002(4)
O5 0.052(7) 0.074(8) 0.064(7) -0.035(6) -0.005(6) 0.006(6)
O6 0.050(6) 0.045(6) 0.052(6) -0.029(5) 0.012(5) -0.006(4)
O7 0.060(7) 0.031(5) 0.062(6) -0.019(5) -0.002(5) -0.001(5)
O8 0.044(6) 0.048(6) 0.065(6) -0.026(5) -0.007(5) -0.012(5)
O9 0.05(3) 0.14(4) 0.07(3) 0.01(3) -0.02(3) -0.04(3)
P1 0.0249(17) 0.0299(18) 0.0369(18) -0.0041(14) -0.0052(14) -0.0023(13)
C1 0.024(6) 0.032(7) 0.032(6) -0.012(5) 0.005(5) 0.002(5)
C2 0.036(7) 0.025(6) 0.036(7) -0.016(5) 0.002(6) -0.007(5)
C3 0.019(7) 0.036(8) 0.049(8) -0.006(7) -0.003(6) 0.010(6)
C4 0.118(15) 0.057(11) 0.054(10) 0.014(8) 0.050(11) -0.009(10)
C5 0.030(8) 0.051(9) 0.042(8) -0.008(7) 0.001(6) 0.002(6)
C6 0.048(9) 0.046(8) 0.048(8) -0.003(7) -0.024(7) -0.010(7)
C7 0.017(6) 0.025(6) 0.037(7) -0.007(5) -0.003(5) 0.006(5)
C8 0.034(7) 0.016(6) 0.042(7) -0.010(5) -0.010(6) -0.002(5)
C9 0.034(8) 0.046(8) 0.039(7) -0.001(7) -0.016(6) -0.003(6)
C10 0.081(12) 0.036(8) 0.070(10) -0.018(8) -0.012(9) -0.022(8)
C11 0.046(9) 0.054(10) 0.045(9) -0.014(7) -0.011(8) -0.005(7)
C12 0.063(11) 0.049(9) 0.077(11) -0.038(9) 0.021(9) -0.002(8)
C13 0.021(6) 0.037(7) 0.034(7) 0.001(6) -0.002(5) 0.003(5)
C14 0.030(7) 0.028(7) 0.035(7) -0.008(5) -0.007(6) 0.005(5)
C15 0.028(7) 0.020(6) 0.046(7) -0.006(6) -0.007(6) 0.000(5)
C16 0.035(8) 0.026(7) 0.050(8) -0.005(6) -0.005(6) -0.008(6)
C17 0.040(8) 0.036(7) 0.037(7) -0.016(6) -0.014(6) -0.002(6)
C18 0.039(8) 0.022(6) 0.037(7) -0.015(6) 0.002(6) -0.003(5)
C19 0.028(7) 0.030(7) 0.035(7) 0.003(5) -0.011(6) 0.002(5)
C20 0.031(8) 0.034(8) 0.061(9) -0.001(7) -0.018(7) 0.000(6)
C21 0.024(7) 0.043(8) 0.071(10) 0.013(7) -0.003(7) 0.005(6)
C22 0.032(7) 0.019(6) 0.063(9) 0.004(6) -0.013(7) -0.001(5)
C23 0.022(7) 0.034(8) 0.068(9) 0.011(7) -0.008(7) 0.001(6)
C24 0.030(7) 0.032(7) 0.042(7) 0.004(6) -0.012(6) -0.006(5)
C25 0.031(7) 0.024(7) 0.049(8) -0.008(6) -0.015(6) 0.000(5)
C26 0.023(6) 0.028(7) 0.043(7) 0.003(6) 0.000(6) 0.006(5)
C27 0.025(7) 0.027(7) 0.047(8) -0.007(6) -0.004(6) -0.004(5)
C28 0.028(7) 0.029(7) 0.056(8) -0.013(6) -0.010(6) -0.009(5)
C29 0.040(8) 0.049(9) 0.042(8) -0.004(7) -0.018(6) -0.015(6)
C30 0.039(8) 0.047(9) 0.048(8) -0.009(7) -0.002(7) -0.005(6)
C31 0.041(8) 0.032(7) 0.031(6) 0.004(5) -0.017(6) -0.005(6)
C32 0.020(6) 0.036(7) 0.041(7) -0.006(6) -0.006(6) -0.008(5)
C33 0.029(7) 0.055(9) 0.040(7) -0.023(7) 0.008(6) -0.022(6)
C34 0.029(8) 0.065(10) 0.035(7) 0.003(7) 0.005(6) -0.015(7)
C35 0.037(9) 0.116(15) 0.042(8) 0.027(9) -0.006(7) 0.005(9)
C36 0.022(8) 0.086(12) 0.065(10) 0.020(9) -0.005(7) -0.001(7)

loop_
_atom_type_symbol
_atom_type_description
_atom_type_scat_dispersion_real
_atom_type_scat_dispersion_imag
_atom_type_scat_source
C C 0.0033 0.0016 'International Tables Vol C Tables 4.2.6.8 and 6.1.1.4'
H H 0.0000 0.0000 'International Tables Vol C Tables 4.2.6.8 and 6.1.1.4'
O O 0.0106 0.0060 'International Tables Vol C Tables 4.2.6.8 and 6.1.1.4'
P P 0.1023 0.0942 'International Tables Vol C Tables 4.2.6.8 and 6.1.1.4'
S S 0.1246 0.1234 'International Tables Vol C Tables 4.2.6.8 and 6.1.1.4'
Ni Ni 0.3393 1.1124 'International Tables Vol C Tables 4.2.6.8 and 6.1.1.4'

loop_
_geom_angle_atom_site_label_1
_geom_angle_atom_site_label_2
_geom_angle_atom_site_label_3
_geom_angle
_geom_angle_site_symmetry_1
_geom_angle_site_symmetry_3
S2 Ni1 S2 180.0 . 2_675
S2 Ni1 S1 92.08(12) . .
S2 Ni1 S1 87.92(12) 2_675 .
S2 Ni1 S1 87.92(12) . 2_675
S2 Ni1 S1 92.08(12) 2_675 2_675
S1 Ni1 S1 180.00(14) . 2_675
S4 Ni2 S4 180.000(1) 2_566 .
S4 Ni2 S3 88.47(12) 2_566 .
S4 Ni2 S3 91.53(12) . .
S4 Ni2 S3 91.53(12) 2_566 2_566
S4 Ni2 S3 88.47(12) . 2_566
S3 Ni2 S3 180.000(1) . 2_566
C1 S1 Ni1 103.9(4) . .
C2 S2 Ni1 104.1(4) . .
C7 S3 Ni2 104.3(4) . .
C8 S4 Ni2 104.6(4) . .
C5 O2 C6 117.3(10) . .
C3 O4 C4 117.7(11) . .
C11 O6 C12 112.7(12) . .
C9 O8 C10 115.0(11) . .
C31 P1 C13 110.6(5) . .
C31 P1 C25 110.8(6) . .
C13 P1 C25 108.7(6) . .
C31 P1 C19 106.9(5) . .
C13 P1 C19 110.4(6) . .
C25 P1 C19 109.5(6) . .
C2 C1 C3 123.2(11) . .
C2 C1 S1 121.4(9) . .
C3 C1 S1 115.4(9) . .
C1 C2 C5 124.9(11) . .
C1 C2 S2 118.5(10) . .
C5 C2 S2 116.6(9) . .
O3 C3 O4 122.8(12) . .
O3 C3 C1 124.7(12) . .
O4 C3 C1 112.5(11) . .
O4 C4 H4A 109.5 . .
O4 C4 H4B 109.5 . .
H4A C4 H4B 109.5 . .
O4 C4 H4C 109.5 . .
H4A C4 H4C 109.5 . .
H4B C4 H4C 109.5 . .
O1 C5 O2 124.4(13) . .
O1 C5 C2 122.9(13) . .
O2 C5 C2 112.7(11) . .
O2 C6 H6A 109.5 . .
O2 C6 H6B 109.5 . .
H6A C6 H6B 109.5 . .
O2 C6 H6C 109.5 . .
H6A C6 H6C 109.5 . .
H6B C6 H6C 109.5 . .
C8 C7 C11 122.3(11) . .
C8 C7 S3 120.5(8) . .
C11 C7 S3 117.0(9) . .
C7 C8 C9 121.1(11) . .
C7 C8 S4 119.0(8) . .
C9 C8 S4 119.9(9) . .
O7 C9 O8 122.7(12) . .
O7 C9 C8 125.3(12) . .
O8 C9 C8 112.0(11) . .
O8 C10 H10A 109.5 . .
O8 C10 H10B 109.5 . .
H10A C10 H10B 109.5 . .
O8 C10 H10C 109.5 . .
H10A C10 H10C 109.5 . .
H10B C10 H10C 109.5 . .
O5 C11 O6 124.6(14) . .
O5 C11 C7 121.7(13) . .
O6 C11 C7 113.4(13) . .
O6 C12 H12A 109.5 . .
O6 C12 H12B 109.5 . .
H12A C12 H12B 109.5 . .
O6 C12 H12C 109.5 . .
H12A C12 H12C 109.5 . .
H12B C12 H12C 109.5 . .
C18 C13 C14 118.3(11) . .
C18 C13 P1 121.8(9) . .
C14 C13 P1 119.8(10) . .
C15 C14 C13 119.2(11) . .
C15 C14 H14 120.4 . .
C13 C14 H14 120.4 . .
C16 C15 C14 120.6(11) . .
C16 C15 H15 119.7 . .
C14 C15 H15 119.7 . .
C15 C16 C17 121.4(13) . .
C15 C16 H16 119.3 . .
C17 C16 H16 119.3 . .
C18 C17 C16 118.1(12) . .
C18 C17 H17 120.9 . .
C16 C17 H17 120.9 . .
C17 C18 C13 122.4(11) . .
C17 C18 H18 118.8 . .
C13 C18 H18 118.8 . .
C20 C19 C24 120.1(11) . .
C20 C19 P1 120.0(9) . .
C24 C19 P1 119.9(9) . .
C19 C20 C21 121.0(12) . .
C19 C20 H20 119.5 . .
C21 C20 H20 119.5 . .
C20 C21 C22 119.6(13) . .
C20 C21 H21 120.2 . .
C22 C21 H21 120.2 . .
C23 C22 C21 120.0(12) . .
C23 C22 H22 120.0 . .
C21 C22 H22 120.0 . .
C22 C23 C24 121.5(12) . .
C22 C23 H23 119.2 . .
C24 C23 H23 119.2 . .
C23 C24 C19 117.6(11) . .
C23 C24 H24 121.2 . .
C19 C24 H24 121.2 . .
C26 C25 C30 119.7(11) . .
C26 C25 P1 123.0(10) . .
C30 C25 P1 117.2(9) . .
C27 C26 C25 119.5(12) . .
C27 C26 H26 120.3 . .
C25 C26 H26 120.3 . .
C28 C27 C26 122.3(12) . .
C28 C27 H27 118.9 . .
C26 C27 H27 118.9 . .
C27 C28 C29 120.1(11) . .
C27 C28 H28 119.9 . .
C29 C28 H28 119.9 . .
C30 C29 C28 119.6(12) . .
C30 C29 H29 120.2 . .
C28 C29 H29 120.2 . .
C29 C30 C25 118.6(12) . .
C29 C30 H30 120.7 . .
C25 C30 H30 120.7 . .
C32 C31 C36 119.7(11) . .
C32 C31 P1 123.7(9) . .
C36 C31 P1 116.6(10) . .
C31 C32 C33 120.3(12) . .
C31 C32 H32 119.9 . .
C33 C32 H32 119.9 . .
C34 C33 C32 120.7(12) . .
C34 C33 H33 119.7 . .
C32 C33 H33 119.7 . .
C33 C34 C35 121.2(12) . .
C33 C34 H34 119.4 . .
C35 C34 H34 119.4 . .
C36 C35 C34 117.9(13) . .
C36 C35 H35 121.1 . .
C34 C35 H35 121.1 . .
C35 C36 C31 120.3(13) . .
C35 C36 H36 119.9 . .
C31 C36 H36 119.9 . .

loop_
_geom_bond_atom_site_label_1
_geom_bond_atom_site_label_2
_geom_bond_distance
_geom_bond_site_symmetry_2
Ni1 S2 2.135(3) .
Ni1 S2 2.135(3) 2_675
Ni1 S1 2.143(3) .
Ni1 S1 2.143(3) 2_675
Ni2 S4 2.133(3) 2_566
Ni2 S4 2.133(3) .
Ni2 S3 2.144(3) .
Ni2 S3 2.144(3) 2_566
S1 C1 1.684(12) .
S2 C2 1.723(12) .
S3 C7 1.700(12) .
S4 C8 1.718(12) .
O1 C5 1.229(16) .
O2 C5 1.315(15) .
O2 C6 1.469(14) .
O3 C3 1.216(14) .
O4 C3 1.327(15) .
O4 C4 1.455(14) .
O5 C11 1.211(16) .
O6 C11 1.301(16) .
O6 C12 1.458(15) .
O7 C9 1.227(15) .
O8 C9 1.348(15) .
O8 C10 1.449(15) .
P1 C31 1.772(12) .
P1 C13 1.781(12) .
P1 C25 1.792(12) .
P1 C19 1.795(12) .
C1 C2 1.379(16) .
C1 C3 1.484(16) .
C2 C5 1.476(18) .
C4 H4A 0.9600 .
C4 H4B 0.9600 .
C4 H4C 0.9600 .
C6 H6A 0.9600 .
C6 H6B 0.9600 .
C6 H6C 0.9600 .
C7 C8 1.370(15) .
C7 C11 1.498(17) .
C8 C9 1.470(16) .
C10 H10A 0.9600 .
C10 H10B 0.9600 .
C10 H10C 0.9600 .
C12 H12A 0.9600 .
C12 H12B 0.9600 .
C12 H12C 0.9600 .
C13 C18 1.406(16) .
C13 C14 1.411(16) .
C14 C15 1.393(16) .
C14 H14 0.9300 .
C15 C16 1.357(16) .
C15 H15 0.9300 .
C16 C17 1.411(17) .
C16 H16 0.9300 .
C17 C18 1.353(16) .
C17 H17 0.9300 .
C18 H18 0.9300 .
C19 C20 1.358(16) .
C19 C24 1.419(16) .
C20 C21 1.365(17) .
C20 H20 0.9300 .
C21 C22 1.380(16) .
C21 H21 0.9300 .
C22 C23 1.365(16) .
C22 H22 0.9300 .
C23 C24 1.374(16) .
C23 H23 0.9300 .
C24 H24 0.9300 .
C25 C26 1.376(16) .
C25 C30 1.440(18) .
C26 C27 1.375(16) .
C26 H26 0.9300 .
C27 C28 1.354(17) .
C27 H27 0.9300 .
C28 C29 1.397(17) .
C28 H28 0.9300 .
C29 C30 1.396(17) .
C29 H29 0.9300 .
C30 H30 0.9300 .
C31 C32 1.384(16) .
C31 C36 1.415(17) .
C32 C33 1.410(15) .
C32 H32 0.9300 .
C33 C34 1.348(17) .
C33 H33 0.9300 .
C34 C35 1.436(19) .
C34 H34 0.9300 .
C35 C36 1.409(18) .
C35 H35 0.9300 .
C36 H36 0.9300 .
